data_2104964
loop_
_publ_author_name
'Andrusenko, Iryna'
'Mugnaioli, Enrico'
'Gorelik, Tatiana E.'
'Koll, Dominik'
'Panth\"ofer, Martin'
'Tremel, Wolfgang'
'Kolb, Ute'

_publ_section_title
;
 Structure analysis of titanate nanorods by automated electron
 diffraction tomography
;
_journal_coeditor_code KD5050
_journal_issue 3
_journal_name_full 'Acta Crystallographica Section B'
_journal_page_first 218
_journal_page_last 225
_journal_paper_doi 10.1107/S0108768111014534
_journal_volume 67
_journal_year 2011
_chemical_formula_sum 'Na O3 Ti1.25'
_chemical_formula_weight 130.86
_space_group_IT_number 12
_symmetry_cell_setting monoclinic
_symmetry_space_group_name_Hall '-C 2y'
_symmetry_space_group_name_H-M 'C 1 2/m 1'
_atom_sites_solution_hydrogens geom
_atom_sites_solution_primary direct
_atom_sites_solution_secondary difmap
_atom_type_scat_source 'P.A. Doyle, P.S. Turner, Acta Crystallogr. A 1968, 24, 390-397'
_cell_angle_alpha 90.0000
_cell_angle_beta 136.14(2)
_cell_angle_gamma 90.0000
_cell_formula_units_Z 8
_cell_length_a 21.555(7)
_cell_length_b 3.7583(9)
_cell_length_c 11.926(5)
_cell_volume 669.4(5)
_computing_structure_refinement SHELXL-97
_computing_structure_solution Sir2008
_diffrn_ambient_temperature 295
_diffrn_measured_fraction_theta_full 0.784
_diffrn_measured_fraction_theta_max 0.784
_diffrn_measurement_device_type
;
FEI TECNAI F-30 S-TWIN TEM with automated diffraction topography (ADT) and
precession electron diffraction (PED) attachments
;
_diffrn_radiation_monochromator not
_diffrn_radiation_type electron
_diffrn_radiation_wavelength 0.0197
_diffrn_reflns_av_R_equivalents 0.1583
_diffrn_reflns_av_sigmaI/netI 0.1154
_diffrn_reflns_limit_h_max 26
_diffrn_reflns_limit_h_min -26
_diffrn_reflns_limit_k_max 4
_diffrn_reflns_limit_k_min -4
_diffrn_reflns_limit_l_max 14
_diffrn_reflns_limit_l_min -14
_diffrn_reflns_number 1749
_diffrn_reflns_theta_full 0.70
_diffrn_reflns_theta_max 0.70
_diffrn_reflns_theta_min 0.05
_exptl_absorpt_coefficient_mu 0.012
_exptl_absorpt_correction_type none
_exptl_crystal_density_diffrn 2.587
_exptl_crystal_density_method 'not measured'
_exptl_crystal_description 'elongated wire'
_exptl_crystal_F_000 173
_exptl_crystal_size_max 1.0
_exptl_crystal_size_mid 0.05
_exptl_crystal_size_min 0.05
_refine_diff_density_max 0.730
_refine_diff_density_min -0.514
_refine_ls_extinction_method none
_refine_ls_goodness_of_fit_ref 3.725
_refine_ls_hydrogen_treatment mixed
_refine_ls_matrix_type full
_refine_ls_number_parameters 40
_refine_ls_number_reflns 628
_refine_ls_number_restraints 0
_refine_ls_restrained_S_all 3.725
_refine_ls_R_factor_all 0.2679
_refine_ls_R_factor_gt 0.2665
_refine_ls_shift/su_max 0.863
_refine_ls_shift/su_mean 0.305
_refine_ls_structure_factor_coef Fsqd
_refine_ls_weighting_details 'calc w=1/[\s^2^(Fo^2^)+(0.1000P)^2^+0.0000P] where P=(Fo^2^+2Fc^2^)/3'
_refine_ls_weighting_scheme calc
_refine_ls_wR_factor_gt 0.5834
_refine_ls_wR_factor_ref 0.5921
_reflns_number_total 628
_cod_data_source_file kd5050.cif
_cod_data_source_block I
_cod_original_cell_volume 669.5(4)
_cod_original_sg_symbol_H-M C2/M
_cod_database_code 2104964

loop_
_symmetry_equiv_pos_as_xyz
x,y,z
-x,y,-z
-x,-y,-z
x,-y,z
x+1/2,y+1/2,z
-x+1/2,y+1/2,-z
-x+1/2,-y+1/2,-z
x+1/2,-y+1/2,z

loop_
_atom_site_type_symbol
_atom_site_label
_atom_site_fract_x
_atom_site_fract_y
_atom_site_fract_z
_atom_site_U_iso_or_equiv
_atom_site_adp_type
_atom_site_calc_flag
_atom_site_refinement_flags
_atom_site_occupancy
_atom_site_symmetry_multiplicity
_atom_site_disorder_assembly
_atom_site_disorder_group
Ti Ti1 0.7514(4) 0.0000 0.3943(9) 0.029(2) Uiso d S 1 2 . .
Ti Ti2 0.5712(5) -0.5000 0.5130(11) 0.036(2) Uiso d S 1 2 . .
Ti Ti3 0.5764(4) 0.0000 0.3019(9) 0.028(2) Uiso d S 1 2 . .
O O1 0.7286(9) 0.0000 0.537(2) 0.024(3) Uiso d S 1 2 . .
O O2 0.6272(13) 0.0000 0.222(3) 0.049(5) Uiso d S 1 2 . .
O OW1 0.3705(12) 0.0000 0.158(3) 0.048(5) Uiso d S 1 2 . .
O O3 0.7073(10) -0.5000 0.692(2) 0.035(4) Uiso d S 1 2 . .
O O4 0.6009(10) -0.5000 0.370(2) 0.035(4) Uiso d S 1 2 . .
O O5 0.5691(11) -0.5000 0.668(2) 0.044(5) Uiso d S 1 2 . .
O O6 0.5637(10) 0.0000 0.452(2) 0.033(4) Uiso d S 1 2 . .
Na Na2 0.7682(11) 0.0000 0.916(3) 0.052(4) Uiso d S 1 2 . .
O OW2 0.9124(14) 0.0000 0.950(3) 0.067(7) Uiso d S 1 2 . .
O OH 0.4636(9) 0.0000 0.119(2) 0.031(4) Uiso d S 1 2 . .

loop_
_geom_angle_atom_site_label_1
_geom_angle_atom_site_label_2
_geom_angle_atom_site_label_3
_geom_angle_site_symmetry_1
_geom_angle_site_symmetry_3
_geom_angle
_geom_angle_publ_flag
O3 Ti1 O2 7_646 . 106.4(10) ?
O3 Ti1 O1 7_646 7_656 100.8(5) ?
O2 Ti1 O1 . 7_656 99.6(4) ?
O3 Ti1 O1 7_646 7_646 100.8(5) ?
O2 Ti1 O1 . 7_646 99.6(4) ?
O1 Ti1 O1 7_656 7_646 145.7(10) ?
O3 Ti1 O1 7_646 . 169.1(7) ?
O2 Ti1 O1 . . 84.5(8) ?
O1 Ti1 O1 7_656 . 76.9(5) ?
O1 Ti1 O1 7_646 . 76.9(5) ?
O5 Ti2 O5 . 5_646 88.2(8) ?
O5 Ti2 O6 . 1_545 107.7(6) ?
O5 Ti2 O6 5_646 1_545 87.0(5) ?
O5 Ti2 O6 . . 107.7(6) ?
O5 Ti2 O6 5_646 . 87.0(5) ?
O6 Ti2 O6 1_545 . 143.9(12) ?
O5 Ti2 O3 . . 90.7(8) ?
O5 Ti2 O3 5_646 . 179.0(9) ?
O6 Ti2 O3 1_545 . 93.3(5) ?
O6 Ti2 O3 . . 93.3(5) ?
OH Ti3 O4 . 1_565 103.4(5) ?
OH Ti3 O4 . . 103.4(5) ?
O4 Ti3 O4 1_565 . 146.8(11) ?
OH Ti3 O6 . . 98.7(8) ?
O4 Ti3 O6 1_565 . 78.4(6) ?
O4 Ti3 O6 . . 78.4(6) ?
OH Ti3 O2 . . 99.3(9) ?
O4 Ti3 O2 1_565 . 97.3(6) ?
O4 Ti3 O2 . . 97.3(6) ?
O6 Ti3 O2 . . 162.0(9) ?
Ti1 O1 Ti1 7_656 7_646 145.7(10) ?
Ti1 O1 Ti1 7_656 . 103.1(5) ?
Ti1 O1 Ti1 7_646 . 103.1(5) ?
Ti1 O2 Ti3 . . 109.6(12) ?
Ti1 O3 Ti2 7_646 . 110.0(10) ?
Ti3 O4 Ti3 . 1_545 146.8(11) ?
Ti2 O5 Ti2 . 5_646 91.8(8) ?
Ti2 O6 Ti2 1_565 . 143.9(12) ?
Ti2 O6 Ti3 1_565 . 107.3(6) ?
Ti2 O6 Ti3 . . 107.3(6) ?
OW1 Na2 Na2 5_656 7_657 56.0(6) ?
OW1 Na2 Na2 5_656 7_647 56.0(6) ?
Na2 Na2 Na2 7_657 7_647 71.8(9) ?

loop_
_geom_bond_atom_site_label_1
_geom_bond_atom_site_label_2
_geom_bond_site_symmetry_2
_geom_bond_distance
_geom_bond_publ_flag
Ti1 O3 7_646 1.775(19) ?
Ti1 O2 . 1.85(2) ?
Ti1 O1 7_656 1.983(5) ?
Ti1 O1 7_646 1.983(5) ?
Ti1 O1 . 2.086(18) ?
Ti2 O5 . 1.88(2) ?
Ti2 O5 5_646 2.088(18) ?
Ti2 O6 1_545 1.993(7) ?
Ti2 O6 . 1.993(7) ?
Ti2 O3 . 2.025(16) ?
Ti3 OH . 1.731(16) ?
Ti3 O4 1_565 1.978(6) ?
Ti3 O4 . 1.978(5) ?
Ti3 O6 . 2.00(2) ?
Ti3 O2 . 1.90(2) ?
O1 Ti1 7_656 1.983(5) ?
O1 Ti1 7_646 1.983(5) ?
OW1 Na2 5_656 2.42(3) ?
O3 Ti1 7_646 1.775(19) ?
O4 Ti3 1_545 1.978(5) ?
O5 Ti2 5_646 2.088(18) ?
O6 Ti2 1_565 1.993(7) ?
Na2 OW1 5_656 2.42(3) ?
Na2 Na2 7_657 3.23(3) ?
Na2 Na2 7_647 3.23(3) ?
